data_7055159
loop_
_publ_author_name
'Botha, F.'
'Eigner, V.'
'Dvo\<r\'akov\'a, H.'
'Lhot\'ak, P.'

_publ_section_title
;
 Arylation of thiacalix[4]arenes using organomercurial intermediates
;
_journal_issue 2
_journal_name_full 'New J. Chem.'
_journal_page_first 1104
_journal_paper_doi 10.1039/C5NJ02427G
_journal_volume 40
_journal_year 2016
_chemical_formula_moiety 'C42 H43 N1 O6 S4'
_chemical_formula_sum 'C42 H43 N O6 S4'
_chemical_formula_weight 786.07
_space_group_IT_number 15
_symmetry_cell_setting monoclinic
_symmetry_space_group_name_Hall '-I 2yc'
_symmetry_space_group_name_H-M 'I 1 2/c 1'
_atom_sites_solution_hydrogens difmap
_atom_sites_solution_primary other
_atom_sites_solution_secondary difmap
_audit_update_record
;
2015-11-03 deposited with the CCDC.
2015-11-10 downloaded from the CCDC.
;
_cell_angle_alpha 90
_cell_angle_beta 101.4701(17)
_cell_angle_gamma 90
_cell_formula_units_Z 8
_cell_length_a 19.8323(3)
_cell_length_b 10.8754(2)
_cell_length_c 37.2560(7)
_cell_measurement_reflns_used 14516
_cell_measurement_temperature 120
_cell_measurement_theta_max 67
_cell_measurement_theta_min 5
_cell_volume 7875.0(2)
_computing_cell_refinement 'CrysAlis, (Oxford Diffraction, 2002)'
_computing_data_collection 'Gemini, (Oxford Diffraction, 2006)'
_computing_data_reduction 'CrysAlis, (Oxford Diffraction, 2002)'
_computing_molecular_graphics 'CAMERON (Watkin et al., 1996)'
_computing_publication_material 'CRYSTALS (Betteridge et al., 2003)'
_computing_structure_refinement 'CRYSTALS (Betteridge et al., 2003)'
_computing_structure_solution 'Superflip (Palatinus & Chapuis, 2007)'
_diffrn_ambient_pressure 101
_diffrn_ambient_temperature 120
_diffrn_measured_fraction_theta_full 0.984
_diffrn_measured_fraction_theta_max 0.984
_diffrn_measurement_device Area
_diffrn_measurement_device_type 'Oxford Diffraction Gemini'
_diffrn_measurement_method \w
_diffrn_radiation_monochromator graphite
_diffrn_radiation_type 'Cu K\a'
_diffrn_radiation_wavelength 1.54184
_diffrn_reflns_av_R_equivalents 0.034
_diffrn_reflns_limit_h_max 23
_diffrn_reflns_limit_h_min -22
_diffrn_reflns_limit_k_max 12
_diffrn_reflns_limit_k_min -8
_diffrn_reflns_limit_l_max 43
_diffrn_reflns_limit_l_min -44
_diffrn_reflns_number 26926
_diffrn_reflns_theta_full 67.203
_diffrn_reflns_theta_max 67.203
_diffrn_reflns_theta_min 4.242
_diffrn_standards_number 0
_exptl_absorpt_coefficient_mu 2.609
_exptl_absorpt_correction_T_max 0.73
_exptl_absorpt_correction_T_min 0.48
_exptl_absorpt_correction_type multi-scan
_exptl_absorpt_process_details 'CrysAlis, (Oxford Diffraction, 2002)'
_exptl_crystal_colour colourless
_exptl_crystal_density_diffrn 1.326
_exptl_crystal_density_method 'not measured'
_exptl_crystal_description platelet
_exptl_crystal_F_000 3311.998
_exptl_crystal_size_max 0.420
_exptl_crystal_size_mid 0.210
_exptl_crystal_size_min 0.120
_refine_diff_density_max 0.51
_refine_diff_density_min -0.82
_refine_ls_extinction_method None
_refine_ls_goodness_of_fit_ref 0.9685
_refine_ls_hydrogen_treatment constr
_refine_ls_matrix_type full
_refine_ls_number_parameters 667
_refine_ls_number_reflns 6926
_refine_ls_number_restraints 460
_refine_ls_R_factor_all 0.0840
_refine_ls_R_factor_gt 0.0770
_refine_ls_shift/su_max 0.0012095
_refine_ls_shift/su_mean 0.0000537
_refine_ls_structure_factor_coef Fsqd
_refine_ls_weighting_details
;
 Method, part 1, Chebychev polynomial, (Watkin, 1994, Prince, 1982) 
 [weight] = 1.0/[A~0~*T~0~(x)+A~1~*T~1~(x) ... +A~n-1~]*T~n-1~(x)] 
 where A~i~ are the Chebychev coefficients listed below and x= Fcalc/Fmax 
 Method = Robust Weighting (Prince, 1982) 
 W = [weight] * [1-(deltaF/6*sigmaF)^2^]^2^ 
 A~i~ are: 
 859. 0.131E+04 643. 159. 
;
_refine_ls_weighting_scheme calc
_refine_ls_wR_factor_all 0.1058
_refine_ls_wR_factor_gt 0.1037
_refine_ls_wR_factor_ref 0.1057
_reflns_limit_h_max 22
_reflns_limit_h_min -23
_reflns_limit_k_max 12
_reflns_limit_k_min 0
_reflns_limit_l_max 44
_reflns_limit_l_min 0
_reflns_number_gt 6094
_reflns_number_total 6927
_reflns_threshold_expression I>2.0\s(I)
_oxford_diffrn_Wilson_B_factor 4.37
_oxford_diffrn_Wilson_scale 0.84
_oxford_refine_ls_r_factor_ref 0.0839
_oxford_refine_ls_scale 1.397(4)
_oxford_reflns_number_all 6927
_oxford_reflns_threshold_expression_ref I>-3.0\s(I)
_cod_data_source_file c5nj02427g2.cif
_cod_data_source_block 5
_cod_depositor_comments
;
The following automatic conversions were performed:

'_atom_sites_solution_primary' value 'Other' changed to 'other'
according to the built-in table from CIF Core dictionary named
'cif_core.dic' version 2.4.1 from 2010-06-29.

Automatic conversion script
Id: cif_fix_values 4226 2015-11-08 03:32:36Z antanas 

 Adding full bibliography for 7055158--7055162.cif.
;
_cod_original_sg_symbol_Hall '-I 2yc '
_cod_original_sg_symbol_H-M 'I 2/c '
_cod_original_formula_sum 'C42 H43 N1 O6 S4'
_cod_database_code 7055159

loop_
_symmetry_equiv_pos_as_xyz
x,y,z
-x,-y,-z
x+1/2,y+1/2,z+1/2
-x+1/2,-y+1/2,-z+1/2
x,-y,z+1/2
-x,y,-z+1/2
x+1/2,-y+1/2,z+1
-x+1/2,y+1/2,-z+1

loop_
_atom_site_label
_atom_site_type_symbol
_atom_site_fract_x
_atom_site_fract_y
_atom_site_fract_z
_atom_site_U_iso_or_equiv
_atom_site_occupancy
_atom_site_adp_type
_atom_site_refinement_flags_posn
_atom_site_disorder_assembly
_atom_site_disorder_group
C1 C 0.4242(3) 0.8653(5) 0.69718(19) 0.0658 0.5300 Uani D 1 1
S2 S 0.36482(7) 0.75714(12) 0.70606(3) 0.0780 1.0000 Uani D . .
C3 C 0.32242(19) 0.6793(4) 0.66598(10) 0.0524 1.0000 Uani . . .
C4 C 0.29514(18) 0.5621(4) 0.67033(10) 0.0493 1.0000 Uani . . .
C5 C 0.25868(17) 0.5016(4) 0.63966(10) 0.0498 1.0000 Uani . . .
C6 C 0.24709(17) 0.5559(4) 0.60568(11) 0.0525 1.0000 Uani . . .
C7 C 0.27205(17) 0.6738(4) 0.60125(10) 0.0494 1.0000 Uani . . .
S8 S 0.23990(5) 0.74440(11) 0.55898(3) 0.0588 1.0000 Uani . . .
C9 C 0.3081(2) 0.8202(4) 0.54402(10) 0.0533 1.0000 Uani . . .
C10 C 0.2922(3) 0.9347(4) 0.52798(11) 0.0690 1.0000 Uani . . .
C11 C 0.3383(3) 0.9947(5) 0.51116(12) 0.0788 1.0000 Uani . . .
C12 C 0.4014(3) 0.9436(5) 0.51097(12) 0.0816 1.0000 Uani . . .
C13 C 0.4184(2) 0.8284(5) 0.52673(11) 0.0679 1.0000 Uani . . .
S14 S 0.49541(7) 0.76159(17) 0.51924(4) 0.1028 1.0000 Uani D . .
C15 C 0.5380(3) 0.7225(7) 0.56577(14) 0.0659 0.5300 Uani D 1 1
C16 C 0.5700(3) 0.6068(7) 0.5679(2) 0.0709 0.5300 Uani D 1 1
C17 C 0.6116(4) 0.5622(7) 0.6002(2) 0.0831 0.5300 Uani D 1 1
C18 C 0.6211(3) 0.6332(7) 0.6320(2) 0.0848 0.5300 Uani D 1 1
C19 C 0.5902(3) 0.7487(6) 0.63164(14) 0.0721 0.5300 Uani D 1 1
S20 S 0.61278(11) 0.8362(3) 0.67278(6) 0.0831 0.5300 Uani D 1 1
C21 C 0.5349(3) 0.8905(6) 0.68330(18) 0.0716 0.5300 Uani D 1 1
C22 C 0.5320(4) 1.0145(7) 0.6923(2) 0.0858 0.5300 Uani D 1 1
C23 C 0.4754(4) 1.0634(7) 0.70448(19) 0.0873 0.5300 Uani D 1 1
C24 C 0.4202(4) 0.9875(6) 0.70714(18) 0.0732 0.5300 Uani D 1 1
C25 C 0.31178(18) 0.7335(4) 0.63132(11) 0.0506 1.0000 Uani . . .
C26 C 0.3717(2) 0.7667(4) 0.54336(10) 0.0527 1.0000 Uani . . .
C27 C 0.5498(3) 0.7915(6) 0.59855(17) 0.0609 0.5300 Uani D 1 1
C28 C 0.4804(3) 0.8126(5) 0.68631(17) 0.0578 0.5300 Uani D 1 1
O29 O 0.34327(13) 0.8420(3) 0.62631(7) 0.0570 1.0000 Uani . . .
C30 C 0.3041(2) 0.9517(4) 0.62711(13) 0.0686 1.0000 Uani . . .
C31 C 0.3475(3) 1.0576(5) 0.61796(14) 0.0823 1.0000 Uani . . .
C32 C 0.3097(4) 1.1769(5) 0.6147(2) 0.1598 1.0000 Uani . . .
O33 O 0.38880(12) 0.6550(2) 0.56011(7) 0.0500 1.0000 Uani . . .
C34 C 0.3652(2) 0.5503(4) 0.53769(11) 0.0589 1.0000 Uani . . .
C35 C 0.3914(2) 0.4366(4) 0.55861(12) 0.0612 1.0000 Uani . . .
C36 C 0.3671(3) 0.3215(5) 0.53746(14) 0.0783 1.0000 Uani . . .
O37 O 0.5193(2) 0.9054(5) 0.59944(15) 0.0589 0.5300 Uani D 1 1
C38 C 0.5649(4) 1.0043(7) 0.5939(3) 0.0681 0.5300 Uani D 1 1
C39 C 0.5248(4) 1.1227(7) 0.5913(3) 0.0769 0.5300 Uani D 1 1
C40 C 0.5703(5) 1.2323(9) 0.5873(3) 0.0916 0.5300 Uani D 1 1
O41 O 0.4801(3) 0.6903(5) 0.67645(17) 0.0623 0.5300 Uani D 1 1
C42 C 0.5207(5) 0.6138(7) 0.7049(2) 0.0997 0.5300 Uani D 1 1
C43 C 0.4956(7) 0.4825(9) 0.7021(3) 0.1210 0.5300 Uani D 1 1
C44 C 0.4907(12) 0.4288(14) 0.6643(3) 0.1397 0.5300 Uani D 1 1
C45 C 0.30228(18) 0.4977(4) 0.70635(10) 0.0493 1.0000 Uani . . .
C46 C 0.27895(19) 0.5495(4) 0.73575(10) 0.0512 1.0000 Uani . . .
C47 C 0.28265(19) 0.4866(4) 0.76808(10) 0.0530 1.0000 Uani . . .
C48 C 0.31101(19) 0.3702(4) 0.77090(11) 0.0536 1.0000 Uani . . .
C49 C 0.33430(19) 0.3145(4) 0.74236(12) 0.0577 1.0000 Uani . . .
C50 C 0.32921(19) 0.3792(4) 0.71006(12) 0.0561 1.0000 Uani . . .
N51 N 0.31613(18) 0.3014(4) 0.80509(12) 0.0730 1.0000 Uani . . .
O52 O 0.2953(2) 0.3515(4) 0.83044(10) 0.1021 1.0000 Uani . . .
O53 O 0.33943(17) 0.1966(4) 0.80681(11) 0.0964 1.0000 Uani . . .
C101 C 0.4457(3) 0.8062(7) 0.6940(2) 0.0609 0.4700 Uani D 1 2
C115 C 0.5342(3) 0.6553(6) 0.55226(17) 0.0642 0.4700 Uani D 1 2
C116 C 0.5581(4) 0.5397(7) 0.5451(2) 0.0759 0.4700 Uani D 1 2
C117 C 0.5987(4) 0.4760(7) 0.5740(3) 0.0935 0.4700 Uani D 1 2
C118 C 0.6141(4) 0.5280(8) 0.6090(3) 0.0934 0.4700 Uani D 1 2
C119 C 0.5898(3) 0.6449(7) 0.61529(14) 0.0770 0.4700 Uani D 1 2
S120 S 0.62423(12) 0.7061(4) 0.65917(7) 0.0944 0.4700 Uani D 1 2
C121 C 0.5584(3) 0.7899(7) 0.67459(18) 0.0735 0.4700 Uani D 1 2
C122 C 0.5766(4) 0.9086(8) 0.6873(2) 0.0907 0.4700 Uani D 1 2
C123 C 0.5306(4) 0.9767(8) 0.7032(2) 0.0839 0.4700 Uani D 1 2
C124 C 0.4667(4) 0.9256(7) 0.70606(19) 0.0696 0.4700 Uani D 1 2
C127 C 0.5504(3) 0.7107(6) 0.58640(18) 0.0563 0.4700 Uani D 1 2
C128 C 0.4942(3) 0.7406(6) 0.6785(2) 0.0613 0.4700 Uani D 1 2
O137 O 0.5231(3) 0.8221(6) 0.59386(18) 0.0523 0.4700 Uani D 1 2
C138 C 0.5674(4) 0.9252(7) 0.5904(3) 0.0615 0.4700 Uani D 1 2
C139 C 0.5270(5) 1.0414(8) 0.5933(3) 0.0722 0.4700 Uani D 1 2
C140 C 0.5701(7) 1.1560(9) 0.5919(4) 0.0900 0.4700 Uani D 1 2
O141 O 0.4768(3) 0.6275(6) 0.66264(16) 0.0633 0.4700 Uani D 1 2
C142 C 0.4957(6) 0.5241(7) 0.6869(2) 0.0842 0.4700 Uani D 1 2
C143 C 0.4783(11) 0.4106(8) 0.6638(3) 0.1031 0.4700 Uani D 1 2
C144 C 0.4925(7) 0.2967(10) 0.6874(4) 0.1212 0.4700 Uani D 1 2
H51 H 0.2415 0.4211 0.6422 0.0608 1.0000 Uiso R . .
H61 H 0.2219 0.5131 0.5851 0.0639 1.0000 Uiso R . .
H101 H 0.2491 0.9719 0.5286 0.0823 1.0000 Uiso R . .
H111 H 0.3267 1.0719 0.4997 0.0957 1.0000 Uiso R . .
H121 H 0.4338 0.9866 0.5000 0.0965 1.0000 Uiso R . .
H161 H 0.5631 0.5568 0.5466 0.0871 0.5300 Uiso DR 1 1
H171 H 0.6328 0.4838 0.6004 0.1022 0.5300 Uiso DR 1 1
H181 H 0.6493 0.6033 0.6539 0.1031 0.5300 Uiso DR 1 1
H221 H 0.5696 1.0666 0.6905 0.1034 0.5300 Uiso DR 1 1
H231 H 0.4749 1.1476 0.7112 0.1065 0.5300 Uiso DR 1 1
H241 H 0.3811 1.0183 0.7154 0.0891 0.5300 Uiso DR 1 1
H301 H 0.2937 0.9630 0.6507 0.0844 1.0000 Uiso R . .
H302 H 0.2625 0.9470 0.6094 0.0844 1.0000 Uiso R . .
H311 H 0.3875 1.0639 0.6368 0.1006 1.0000 Uiso R . .
H312 H 0.3608 1.0410 0.5953 0.1006 1.0000 Uiso R . .
H321 H 0.3389 1.2403 0.6091 0.1935 1.0000 Uiso R . .
H322 H 0.2966 1.1947 0.6373 0.1935 1.0000 Uiso R . .
H323 H 0.2699 1.1718 0.5959 0.1935 1.0000 Uiso R . .
H341 H 0.3163 0.5490 0.5320 0.0721 1.0000 Uiso R . .
H342 H 0.3824 0.5539 0.5157 0.0721 1.0000 Uiso R . .
H351 H 0.3755 0.4360 0.5810 0.0759 1.0000 Uiso R . .
H352 H 0.4403 0.4380 0.5636 0.0759 1.0000 Uiso R . .
H361 H 0.3847 0.2518 0.5516 0.0941 1.0000 Uiso R . .
H362 H 0.3182 0.3189 0.5325 0.0941 1.0000 Uiso R . .
H363 H 0.3829 0.3209 0.5150 0.0941 1.0000 Uiso R . .
H381 H 0.6031 1.0081 0.6138 0.0832 0.5300 Uiso DR 1 1
H382 H 0.5808 0.9913 0.5717 0.0832 0.5300 Uiso DR 1 1
H391 H 0.5075 1.1331 0.6131 0.0925 0.5300 Uiso DR 1 1
H392 H 0.4875 1.1190 0.5709 0.0925 0.5300 Uiso DR 1 1
H401 H 0.5442 1.3061 0.5858 0.1074 0.5300 Uiso DR 1 1
H402 H 0.6075 1.2364 0.6077 0.1074 0.5300 Uiso DR 1 1
H403 H 0.5876 1.2223 0.5655 0.1074 0.5300 Uiso DR 1 1
H421 H 0.5170 0.6457 0.7281 0.1171 0.5300 Uiso DR 1 1
H422 H 0.5674 0.6158 0.7024 0.1171 0.5300 Uiso DR 1 1
H431 H 0.5265 0.4338 0.7191 0.1362 0.5300 Uiso DR 1 1
H432 H 0.4511 0.4793 0.7080 0.1362 0.5300 Uiso DR 1 1
H441 H 0.4749 0.3462 0.6637 0.1522 0.5300 Uiso DR 1 1
H442 H 0.5350 0.4310 0.6583 0.1522 0.5300 Uiso DR 1 1
H443 H 0.4596 0.4766 0.6471 0.1522 0.5300 Uiso DR 1 1
H461 H 0.2600 0.6300 0.7335 0.0627 1.0000 Uiso R . .
H471 H 0.2662 0.5222 0.7880 0.0654 1.0000 Uiso R . .
H491 H 0.3533 0.2341 0.7448 0.0709 1.0000 Uiso R . .
H501 H 0.3443 0.3421 0.6899 0.0681 1.0000 Uiso R . .
H1161 H 0.5469 0.5050 0.5212 0.0908 0.4700 Uiso DR 1 2
H1171 H 0.6156 0.3966 0.5700 0.1092 0.4700 Uiso DR 1 2
H1181 H 0.6417 0.4838 0.6285 0.1098 0.4700 Uiso DR 1 2
H1221 H 0.6200 0.9419 0.6853 0.1067 0.4700 Uiso DR 1 2
H1231 H 0.5425 1.0575 0.7118 0.1019 0.4700 Uiso DR 1 2
H1241 H 0.4361 0.9746 0.7166 0.0858 0.4700 Uiso DR 1 2
H1381 H 0.6069 0.9230 0.6096 0.0755 0.4700 Uiso DR 1 2
H1382 H 0.5812 0.9226 0.5674 0.0755 0.4700 Uiso DR 1 2
H1391 H 0.5114 1.0406 0.6158 0.0867 0.4700 Uiso DR 1 2
H1392 H 0.4885 1.0435 0.5735 0.0867 0.4700 Uiso DR 1 2
H1401 H 0.5432 1.2271 0.5937 0.1064 0.4700 Uiso DR 1 2
H1402 H 0.6086 1.1546 0.6117 0.1064 0.4700 Uiso DR 1 2
H1403 H 0.5856 1.1576 0.5694 0.1064 0.4700 Uiso DR 1 2
H1421 H 0.4720 0.5264 0.7067 0.0986 0.4700 Uiso DR 1 2
H1422 H 0.5439 0.5252 0.6962 0.0986 0.4700 Uiso DR 1 2
H1431 H 0.4304 0.4126 0.6537 0.1181 0.4700 Uiso DR 1 2
H1432 H 0.5033 0.4085 0.6445 0.1181 0.4700 Uiso DR 1 2
H1441 H 0.4799 0.2259 0.6727 0.1349 0.4700 Uiso DR 1 2
H1442 H 0.4675 0.2984 0.7067 0.1349 0.4700 Uiso DR 1 2
H1443 H 0.5404 0.2943 0.6975 0.1349 0.4700 Uiso DR 1 2

loop_
_atom_site_aniso_label
_atom_site_aniso_U_11
_atom_site_aniso_U_22
_atom_site_aniso_U_33
_atom_site_aniso_U_23
_atom_site_aniso_U_13
_atom_site_aniso_U_12
C1 0.082(5) 0.057(4) 0.051(4) -0.001(4) -0.005(4) -0.024(4)
S2 0.0988(9) 0.0810(8) 0.0487(6) -0.0048(6) 0.0013(6) -0.0439(7)
C3 0.046(2) 0.063(3) 0.049(2) -0.0065(19) 0.0090(17) -0.0134(19)
C4 0.0371(19) 0.061(2) 0.051(2) -0.0061(19) 0.0122(16) -0.0051(17)
C5 0.0381(19) 0.058(2) 0.055(2) -0.0073(19) 0.0132(16) -0.0067(17)
C6 0.0339(18) 0.069(3) 0.053(2) -0.015(2) 0.0059(16) -0.0072(18)
C7 0.0310(17) 0.065(3) 0.052(2) -0.0051(19) 0.0076(15) -0.0014(17)
S8 0.0390(5) 0.0756(7) 0.0557(6) -0.0013(5) -0.0055(4) 0.0014(5)
C9 0.054(2) 0.057(2) 0.042(2) 0.0059(18) -0.0099(17) -0.0018(19)
C10 0.079(3) 0.059(3) 0.056(3) 0.003(2) -0.019(2) 0.004(2)
C11 0.099(4) 0.062(3) 0.058(3) 0.017(2) -0.028(3) -0.011(3)
C12 0.089(4) 0.089(4) 0.055(3) 0.035(3) -0.012(2) -0.028(3)
C13 0.055(2) 0.087(3) 0.057(2) 0.031(2) -0.002(2) -0.011(2)
S14 0.0609(7) 0.1433(14) 0.1098(11) 0.0698(11) 0.0307(7) -0.0006(8)
C15 0.037(4) 0.082(5) 0.079(5) 0.017(4) 0.013(4) -0.008(4)
C16 0.041(4) 0.091(5) 0.084(4) 0.012(4) 0.022(4) -0.008(4)
C17 0.041(4) 0.106(5) 0.105(5) 0.031(4) 0.020(4) -0.006(4)
C18 0.038(4) 0.109(5) 0.108(5) 0.028(4) 0.016(4) -0.016(4)
C19 0.035(3) 0.106(5) 0.072(4) 0.023(3) 0.004(3) -0.014(3)
S20 0.0462(12) 0.136(2) 0.0591(13) 0.0209(14) -0.0091(10) -0.0304(14)
C21 0.064(4) 0.096(4) 0.047(4) 0.016(4) -0.006(3) -0.028(3)
C22 0.100(5) 0.101(5) 0.052(5) 0.001(5) 0.002(4) -0.033(4)
C23 0.092(5) 0.092(4) 0.072(5) -0.004(4) 0.001(4) -0.037(4)
C24 0.081(4) 0.067(4) 0.068(4) -0.015(4) 0.008(4) -0.025(4)
C25 0.0361(18) 0.061(2) 0.054(2) -0.0056(19) 0.0078(16) -0.0129(18)
C26 0.051(2) 0.059(2) 0.042(2) 0.0160(18) -0.0045(17) -0.0067(19)
C27 0.028(4) 0.089(5) 0.068(4) 0.022(4) 0.014(3) -0.006(4)
C28 0.065(4) 0.062(4) 0.037(4) 0.006(3) -0.013(3) -0.025(3)
O29 0.0487(15) 0.0665(18) 0.0546(16) -0.0010(14) 0.0077(12) -0.0161(14)
C30 0.077(3) 0.061(3) 0.074(3) -0.012(2) 0.030(2) -0.019(2)
C31 0.106(4) 0.076(3) 0.070(3) -0.012(3) 0.031(3) -0.039(3)
C32 0.247(10) 0.060(4) 0.224(9) -0.024(5) 0.171(8) -0.027(5)
O33 0.0405(13) 0.0593(16) 0.0477(14) 0.0150(13) 0.0028(11) -0.0034(12)
C34 0.052(2) 0.070(3) 0.052(2) 0.011(2) 0.0040(18) -0.003(2)
C35 0.048(2) 0.061(3) 0.071(3) 0.008(2) 0.005(2) 0.003(2)
C36 0.078(3) 0.078(3) 0.078(3) 0.002(3) 0.013(3) 0.002(3)
O37 0.037(3) 0.081(4) 0.056(3) 0.013(3) 0.003(2) -0.011(3)
C38 0.051(4) 0.082(5) 0.072(4) 0.016(4) 0.015(3) -0.015(4)
C39 0.063(5) 0.079(5) 0.089(4) 0.008(5) 0.014(3) -0.013(5)
C40 0.084(6) 0.084(5) 0.105(5) 0.003(6) 0.014(3) -0.022(4)
O41 0.059(3) 0.077(4) 0.048(3) -0.010(3) 0.006(3) -0.013(3)
C42 0.107(4) 0.109(6) 0.078(4) 0.029(4) 0.003(4) -0.018(5)
C43 0.122(5) 0.134(7) 0.103(6) 0.020(6) 0.012(5) -0.044(5)
C44 0.146(6) 0.168(7) 0.104(7) 0.018(7) 0.024(6) -0.034(7)
C45 0.0374(19) 0.056(2) 0.056(2) -0.0080(18) 0.0103(16) -0.0096(17)
C46 0.048(2) 0.051(2) 0.056(2) -0.0055(18) 0.0110(17) -0.0008(18)
C47 0.046(2) 0.064(3) 0.051(2) -0.0054(19) 0.0147(17) -0.0067(19)
C48 0.040(2) 0.064(3) 0.057(2) 0.006(2) 0.0081(17) -0.0092(18)
C49 0.044(2) 0.055(2) 0.075(3) 0.002(2) 0.0121(19) -0.0001(18)
C50 0.047(2) 0.057(3) 0.067(3) -0.012(2) 0.0167(19) -0.0027(19)
N51 0.044(2) 0.094(3) 0.078(3) 0.023(2) 0.0068(19) -0.009(2)
O52 0.104(3) 0.137(4) 0.072(2) 0.026(2) 0.034(2) 0.007(3)
O53 0.065(2) 0.097(3) 0.125(3) 0.052(2) 0.015(2) 0.009(2)
C101 0.063(5) 0.066(5) 0.046(5) 0.006(4) -0.010(4) -0.023(4)
C115 0.044(4) 0.073(5) 0.085(5) 0.012(4) 0.034(4) 0.002(4)
C116 0.062(5) 0.080(5) 0.097(4) 0.003(4) 0.042(4) 0.001(4)
C117 0.066(5) 0.104(5) 0.120(6) 0.026(5) 0.042(5) 0.004(5)
C118 0.055(5) 0.118(6) 0.115(6) 0.033(5) 0.038(5) 0.010(5)
C119 0.037(4) 0.118(5) 0.080(4) 0.038(4) 0.021(3) 0.011(4)
S120 0.0370(12) 0.178(3) 0.0636(15) 0.0489(19) -0.0003(11) 0.0104(16)
C121 0.047(4) 0.123(5) 0.045(4) 0.025(4) -0.005(3) -0.016(4)
C122 0.082(5) 0.130(6) 0.051(5) 0.014(5) -0.008(4) -0.025(5)
C123 0.076(5) 0.115(5) 0.052(5) 0.000(5) -0.010(4) -0.047(5)
C124 0.069(5) 0.078(5) 0.056(5) -0.008(4) -0.001(4) -0.027(4)
C127 0.029(4) 0.072(4) 0.073(4) 0.021(4) 0.021(3) 0.009(3)
C128 0.047(4) 0.087(5) 0.041(4) 0.007(4) -0.014(3) -0.018(4)
O137 0.032(3) 0.073(4) 0.056(3) 0.010(3) 0.017(3) 0.003(3)
C138 0.050(4) 0.067(5) 0.068(4) 0.010(5) 0.012(3) -0.001(4)
C139 0.068(5) 0.069(5) 0.080(4) -0.001(5) 0.015(3) 0.001(5)
C140 0.094(7) 0.077(6) 0.098(5) 0.002(7) 0.017(4) -0.014(5)
O141 0.051(3) 0.087(4) 0.055(4) -0.004(3) 0.017(3) -0.011(3)
C142 0.074(4) 0.090(6) 0.091(6) 0.006(4) 0.022(4) -0.005(5)
C143 0.102(4) 0.090(6) 0.120(7) -0.005(5) 0.029(5) 0.019(6)
C144 0.118(5) 0.106(6) 0.139(8) 0.011(5) 0.026(5) 0.022(7)

loop_
_atom_type_symbol
_atom_type_scat_dispersion_real
_atom_type_scat_dispersion_imag
_atom_type_scat_Cromer_Mann_a1
_atom_type_scat_Cromer_Mann_b1
_atom_type_scat_Cromer_Mann_a2
_atom_type_scat_Cromer_Mann_b2
_atom_type_scat_Cromer_Mann_a3
_atom_type_scat_Cromer_Mann_b3
_atom_type_scat_Cromer_Mann_a4
_atom_type_scat_Cromer_Mann_b4
_atom_type_scat_Cromer_Mann_c
_atom_type_scat_source
C 0.0181 0.0091 2.3100 20.8439 1.0200 10.2075 1.5886 0.5687 0.8650 51.6512 0.2156 'International Tables Vol C 4.2.6.8 and 6.1.1.4'
H 0.0000 0.0000 0.4930 10.5109 0.3229 26.1257 0.1402 3.1424 0.0408 57.7998 0.0030 'International Tables Vol C 4.2.6.8 and 6.1.1.4'
N 0.0311 0.0180 12.2126 0.0057 3.1322 9.8933 2.0125 28.9975 1.1663 0.5826 -11.5290 'International Tables Vol C 4.2.6.8 and 6.1.1.4'
O 0.0492 0.0322 3.0485 13.2771 2.2868 5.7011 1.5463 0.3239 0.8670 32.9089 0.2508 'International Tables Vol C 4.2.6.8 and 6.1.1.4'
S 0.3331 0.5567 6.9053 1.4679 5.2034 22.2151 1.4379 0.2536 1.5863 56.1720 0.8669 'International Tables Vol C 4.2.6.8 and 6.1.1.4'

loop_
_geom_angle_atom_site_label_1
_geom_angle_atom_site_label_2
_geom_angle_atom_site_label_3
_geom_angle
_geom_angle_publ_flag
S2 C1 C24 121.2(5) yes
S2 C1 C28 112.9(4) yes
C24 C1 C28 124.7(4) yes
C1 S2 C3 112.8(3) yes
C3 S2 C101 103.0(3) yes
S2 C3 C4 117.6(3) yes
S2 C3 C25 122.4(3) yes
C4 C3 C25 119.9(3) yes
C3 C4 C5 118.9(4) yes
C3 C4 C45 123.9(3) yes
C5 C4 C45 117.1(3) yes
C4 C5 C6 121.2(4) yes
C4 C5 H51 119.5 no
C6 C5 H51 119.4 no
C5 C6 C7 120.4(4) yes
C5 C6 H61 119.9 no
C7 C6 H61 119.7 no
C6 C7 S8 115.7(3) yes
C6 C7 C25 119.3(4) yes
S8 C7 C25 124.3(3) yes
C7 S8 C9 108.85(17) yes
S8 C9 C10 115.6(3) yes
S8 C9 C26 124.3(3) yes
C10 C9 C26 119.7(4) yes
C9 C10 C11 120.5(5) yes
C9 C10 H101 120.0 no
C11 C10 H101 119.5 no
C10 C11 C12 120.1(4) yes
C10 C11 H111 120.1 no
C12 C11 H111 119.8 no
C11 C12 C13 120.4(5) yes
C11 C12 H121 119.9 no
C13 C12 H121 119.7 no
C12 C13 S14 116.6(4) yes
C12 C13 C26 119.7(5) yes
S14 C13 C26 123.3(4) yes
C13 S14 C15 101.4(3) yes
C13 S14 C115 115.7(3) yes
S14 C15 C16 112.4(5) yes
S14 C15 C27 131.6(5) yes
C16 C15 C27 115.7(4) yes
C15 C16 C17 122.7(5) yes
C15 C16 H161 118.6 no
C17 C16 H161 118.7 no
C16 C17 C18 119.6(6) yes
C16 C17 H171 120.1 no
C18 C17 H171 120.2 no
C17 C18 C19 120.2(6) yes
C17 C18 H181 119.8 no
C19 C18 H181 120.0 no
C18 C19 S20 115.8(5) yes
C18 C19 C27 118.6(5) yes
S20 C19 C27 125.3(5) yes
C19 S20 C21 106.7(3) yes
S20 C21 C22 117.1(5) yes
S20 C21 C28 122.7(5) yes
C22 C21 C28 119.9(5) yes
C21 C22 C23 121.4(6) yes
C21 C22 H221 119.3 no
C23 C22 H221 119.3 no
C22 C23 C24 119.5(6) yes
C22 C23 H231 120.3 no
C24 C23 H231 120.3 no
C23 C24 C1 117.5(5) yes
C23 C24 H241 121.2 no
C1 C24 H241 121.3 no
C3 C25 C7 120.3(4) yes
C3 C25 O29 120.1(3) yes
C7 C25 O29 119.5(4) yes
C9 C26 C13 119.6(4) yes
C9 C26 O33 120.2(3) yes
C13 C26 O33 120.2(4) yes
C15 C27 C19 123.2(4) yes
C15 C27 O37 120.0(5) yes
C19 C27 O37 116.8(6) yes
C21 C28 C1 117.0(4) yes
C21 C28 O41 121.7(6) yes
C1 C28 O41 121.2(5) yes
C25 O29 C30 117.0(3) yes
O29 C30 C31 107.1(4) yes
O29 C30 H301 110.2 no
C31 C30 H301 110.3 no
O29 C30 H302 109.9 no
C31 C30 H302 109.8 no
H301 C30 H302 109.5 no
C30 C31 C32 112.3(5) yes
C30 C31 H311 108.5 no
C32 C31 H311 109.2 no
C30 C31 H312 109.0 no
C32 C31 H312 108.5 no
H311 C31 H312 109.5 no
C31 C32 H321 109.3 no
C31 C32 H322 109.2 no
H321 C32 H322 109.5 no
C31 C32 H323 109.9 no
H321 C32 H323 109.5 no
H322 C32 H323 109.5 no
C26 O33 C34 114.5(3) yes
O33 C34 C35 108.2(3) yes
O33 C34 H341 110.0 no
C35 C34 H341 109.7 no
O33 C34 H342 109.7 no
C35 C34 H342 109.6 no
H341 C34 H342 109.5 no
C34 C35 C36 111.8(4) yes
C34 C35 H351 108.7 no
C36 C35 H351 109.1 no
C34 C35 H352 108.8 no
C36 C35 H352 108.9 no
H351 C35 H352 109.5 no
C35 C36 H361 109.1 no
C35 C36 H362 109.5 no
H361 C36 H362 109.5 no
C35 C36 H363 109.8 no
H361 C36 H363 109.5 no
H362 C36 H363 109.5 no
C27 O37 C38 112.0(5) yes
O37 C38 C39 107.9(5) yes
O37 C38 H381 110.1 no
C39 C38 H381 110.0 no
O37 C38 H382 109.8 no
C39 C38 H382 109.5 no
H381 C38 H382 109.5 no
C38 C39 C40 111.1(6) yes
C38 C39 H391 108.9 no
C40 C39 H391 108.3 no
C38 C39 H392 109.4 no
C40 C39 H392 109.7 no
H391 C39 H392 109.5 no
C39 C40 H401 110.0 no
C39 C40 H402 109.9 no
H401 C40 H402 109.5 no
C39 C40 H403 108.5 no
H401 C40 H403 109.5 no
H402 C40 H403 109.5 no
C28 O41 C42 112.6(6) yes
O41 C42 C43 111.4(7) yes
O41 C42 H421 108.9 no
C43 C42 H421 108.8 no
O41 C42 H422 108.9 no
C43 C42 H422 109.3 no
H421 C42 H422 109.5 no
C42 C43 C44 112.8(8) yes
C42 C43 H431 108.7 no
C44 C43 H431 108.6 no
C42 C43 H432 109.1 no
C44 C43 H432 108.1 no
H431 C43 H432 109.5 no
C43 C44 H441 110.4 no
C43 C44 H442 108.7 no
H441 C44 H442 109.5 no
C43 C44 H443 109.3 no
H441 C44 H443 109.5 no
H442 C44 H443 109.5 no
C4 C45 C46 122.0(4) yes
C4 C45 C50 119.3(4) yes
C46 C45 C50 118.6(4) yes
C45 C46 C47 121.3(4) yes
C45 C46 H461 119.4 no
C47 C46 H461 119.3 no
C46 C47 C48 118.3(4) yes
C46 C47 H471 120.9 no
C48 C47 H471 120.8 no
C47 C48 C49 122.5(4) yes
C47 C48 N51 119.5(4) yes
C49 C48 N51 118.0(4) yes
C48 C49 C50 118.1(4) yes
C48 C49 H491 121.1 no
C50 C49 H491 120.8 no
C45 C50 C49 121.2(4) yes
C45 C50 H501 119.3 no
C49 C50 H501 119.5 no
C48 N51 O52 117.8(4) yes
C48 N51 O53 118.7(5) yes
O52 N51 O53 123.5(5) yes
S2 C101 C124 114.2(5) yes
S2 C101 C128 131.0(5) yes
C124 C101 C128 114.4(5) yes
S14 C115 C116 125.6(5) yes
S14 C115 C127 110.3(4) yes
C116 C115 C127 123.0(5) yes
C115 C116 C117 117.9(6) yes
C115 C116 H1161 121.0 no
C117 C116 H1161 121.1 no
C116 C117 C118 120.3(6) yes
C116 C117 H1171 119.8 no
C118 C117 H1171 119.9 no
C117 C118 C119 120.4(6) yes
C117 C118 H1181 119.7 no
C119 C118 H1181 119.9 no
C118 C119 S120 114.5(6) yes
C118 C119 C127 119.8(5) yes
S120 C119 C127 125.0(6) yes
C119 S120 C121 108.5(3) yes
S120 C121 C122 115.1(5) yes
S120 C121 C128 124.9(5) yes
C122 C121 C128 119.6(5) yes
C121 C122 C123 119.1(6) yes
C121 C122 H1221 120.3 no
C123 C122 H1221 120.6 no
C122 C123 C124 119.9(6) yes
C122 C123 H1231 119.8 no
C124 C123 H1231 120.3 no
C101 C124 C123 123.6(6) yes
C101 C124 H1241 118.3 no
C123 C124 H1241 118.1 no
C119 C127 C115 118.5(4) yes
C119 C127 O137 118.5(6) yes
C115 C127 O137 122.6(5) yes
C121 C128 C101 123.4(5) yes
C121 C128 O141 116.6(6) yes
C101 C128 O141 119.6(5) yes
C127 O137 C138 113.2(5) yes
O137 C138 C139 107.6(5) yes
O137 C138 H1381 109.7 no
C139 C138 H1381 109.6 no
O137 C138 H1382 110.3 no
C139 C138 H1382 110.1 no
H1381 C138 H1382 109.5 no
C138 C139 C140 111.9(6) yes
C138 C139 H1391 109.0 no
C140 C139 H1391 108.9 no
C138 C139 H1392 108.6 no
C140 C139 H1392 108.9 no
H1391 C139 H1392 109.5 no
C139 C140 H1401 109.8 no
C139 C140 H1402 109.3 no
H1401 C140 H1402 109.5 no
C139 C140 H1403 109.3 no
H1401 C140 H1403 109.5 no
H1402 C140 H1403 109.5 no
C128 O141 C142 114.5(6) yes
O141 C142 C143 106.2(6) yes
O141 C142 H1421 110.9 no
C143 C142 H1421 111.9 no
O141 C142 H1422 109.6 no
C143 C142 H1422 108.7 no
H1421 C142 H1422 109.5 no
C142 C143 C144 110.1(8) yes
C142 C143 H1431 107.8 no
C144 C143 H1431 107.7 no
C142 C143 H1432 111.0 no
C144 C143 H1432 110.8 no
H1431 C143 H1432 109.5 no
C143 C144 H1441 109.4 no
C143 C144 H1442 111.1 no
H1441 C144 H1442 109.5 no
C143 C144 H1443 107.9 no
H1441 C144 H1443 109.5 no
H1442 C144 H1443 109.5 no

loop_
_geom_bond_atom_site_label_1
_geom_bond_atom_site_label_2
_geom_bond_distance
_geom_bond_publ_flag
C1 S2 1.743(4) yes
C1 C24 1.386(5) yes
C1 C28 1.383(5) yes
S2 C3 1.776(4) yes
S2 C3 1.776(4) yes
S2 C101 1.828(4) yes
C3 C4 1.406(5) yes
C3 C25 1.396(5) yes
C4 C5 1.391(5) yes
C4 C45 1.496(5) yes
C5 C6 1.374(5) yes
C5 H51 0.950 no
C6 C7 1.397(6) yes
C6 H61 0.950 no
C7 S8 1.754(4) yes
C7 C25 1.395(5) yes
S8 C9 1.766(4) yes
C9 C10 1.390(6) yes
C9 C26 1.393(5) yes
C10 C11 1.372(7) yes
C10 H101 0.950 no
C11 C12 1.370(7) yes
C11 H111 0.950 no
C12 C13 1.396(6) yes
C12 H121 0.950 no
C13 S14 1.763(5) yes
C13 C26 1.386(5) yes
S14 C15 1.822(4) yes
S14 C115 1.751(4) yes
C15 C16 1.403(5) yes
C15 C27 1.413(5) yes
C16 C17 1.404(5) yes
C16 H161 0.950 no
C17 C18 1.397(5) yes
C17 H171 0.950 no
C18 C19 1.397(5) yes
C18 H181 0.950 no
C19 S20 1.784(4) yes
C19 C27 1.409(5) yes
S20 C21 1.769(4) yes
C21 C22 1.394(5) yes
C21 C28 1.395(5) yes
C22 C23 1.395(5) yes
C22 H221 0.950 no
C23 C24 1.391(5) yes
C23 H231 0.950 no
C24 H241 0.950 no
C25 O29 1.365(4) yes
C26 O33 1.377(4) yes
C27 O37 1.380(5) yes
C28 O41 1.379(5) yes
O29 C30 1.428(5) yes
C30 C31 1.517(6) yes
C30 H301 0.950 no
C30 H302 0.950 no
C31 C32 1.491(8) yes
C31 H311 0.950 no
C31 H312 0.950 no
C32 H321 0.950 no
C32 H322 0.950 no
C32 H323 0.950 no
O33 C34 1.435(5) yes
C34 C35 1.499(5) yes
C34 H341 0.950 no
C34 H342 0.950 no
C35 C36 1.506(6) yes
C35 H351 0.950 no
C35 H352 0.950 no
C36 H361 0.950 no
C36 H362 0.950 no
C36 H363 0.950 no
O37 C38 1.446(5) yes
C38 C39 1.506(5) yes
C38 H381 0.950 no
C38 H382 0.950 no
C39 C40 1.520(5) yes
C39 H391 0.950 no
C39 H392 0.950 no
C40 H401 0.950 no
C40 H402 0.950 no
C40 H403 0.950 no
O41 C42 1.457(5) yes
C42 C43 1.509(5) yes
C42 H421 0.950 no
C42 H422 0.950 no
C43 C44 1.511(5) yes
C43 H431 0.950 no
C43 H432 0.950 no
C44 H441 0.950 no
C44 H442 0.950 no
C44 H443 0.950 no
C45 C46 1.391(5) yes
C45 C50 1.391(6) yes
C46 C47 1.375(5) yes
C46 H461 0.950 no
C47 C48 1.380(6) yes
C47 H471 0.950 no
C48 C49 1.380(6) yes
C48 N51 1.464(5) yes
C49 C50 1.380(6) yes
C49 H491 0.950 no
C50 H501 0.950 no
N51 O52 1.230(5) yes
N51 O53 1.226(5) yes
C101 C124 1.409(5) yes
C101 C128 1.412(5) yes
C115 C116 1.388(5) yes
C115 C127 1.386(5) yes
C116 C117 1.395(5) yes
C116 H1161 0.950 no
C117 C118 1.398(5) yes
C117 H1171 0.950 no
C118 C119 1.396(5) yes
C118 H1181 0.950 no
C119 S120 1.772(5) yes
C119 C127 1.395(5) yes
S120 C121 1.779(5) yes
C121 C122 1.397(5) yes
C121 C128 1.415(5) yes
C122 C123 1.394(5) yes
C122 H1221 0.950 no
C123 C124 1.407(5) yes
C123 H1231 0.950 no
C124 H1241 0.950 no
C127 O137 1.377(5) yes
C128 O141 1.378(5) yes
O137 C138 1.446(5) yes
C138 C139 1.512(5) yes
C138 H1381 0.950 no
C138 H1382 0.950 no
C139 C140 1.518(5) yes
C139 H1391 0.950 no
C139 H1392 0.950 no
C140 H1401 0.950 no
C140 H1402 0.950 no
C140 H1403 0.950 no
O141 C142 1.445(5) yes
C142 C143 1.504(5) yes
C142 H1421 0.950 no
C142 H1422 0.950 no
C143 C144 1.513(5) yes
C143 H1431 0.950 no
C143 H1432 0.950 no
C144 H1441 0.950 no
C144 H1442 0.950 no
C144 H1443 0.950 no

loop_
_geom_hbond_atom_site_label_D
_geom_hbond_atom_site_label_H
_geom_hbond_atom_site_label_A
_geom_hbond_site_symmetry_A
_geom_hbond_angle_DHA
_geom_hbond_distance_DH
_geom_hbond_distance_HA
_geom_hbond_distance_DA
_geom_hbond_publ_flag
C22 H221 O53 6_666 173.2(2) 0.950 2.279 3.225(10) yes
C23 H231 C144 1_565 133.1(5) 0.950 1.913 2.654(10) yes
C32 H322 O52 4_566 139.7(2) 0.950 2.425 3.209(10) yes
C117 H1171 C40 1_545 121.6(4) 0.950 2.156 2.774(10) yes
C118 H1181 O52 6_656 171.0(3) 0.950 2.282 3.224(10) yes
C144 H1441 C22 1_545 121.2(4) 0.950 2.566 3.164(10) yes
